data_4302980
loop_
_publ_author_name
'Lanjun Dong'
'Rudan Huang'
'Yongge Wei'
'Wei Chu'

_publ_section_title
;
A Remarkable Member of the Polyoxometalates: The Eight-Nickel-Capped
\a-Keggin Polyoxoazonickelate
;
_journal_name_full 'Inorganic Chemistry'
_journal_page_first 7528
_journal_page_last 7530
_journal_paper_doi 10.1021/ic9012872
_journal_volume 48
_journal_year 2009
_chemical_formula_sum 'C9 H18 N6.5 Ni5 O10 S6.25'
_chemical_formula_weight 871.22
_chemical_name_systematic
; 
 ? 
;
_space_group_IT_number 82
_symmetry_cell_setting tetragonal
_symmetry_space_group_name_Hall 'I -4'
_symmetry_space_group_name_H-M 'I -4'
_atom_sites_solution_hydrogens geom
_atom_sites_solution_primary direct
_atom_sites_solution_secondary difmap
_audit_creation_method SHELXL-97
_cell_angle_alpha 90.00
_cell_angle_beta 90.00
_cell_angle_gamma 90.00
_cell_formula_units_Z 8
_cell_length_a 13.7540(19)
_cell_length_b 13.7540(19)
_cell_length_c 28.029(6)
_cell_measurement_reflns_used 16099
_cell_measurement_temperature 298(2)
_cell_measurement_theta_max 0.00
_cell_measurement_theta_min 0.00
_cell_volume 5302.3(15)
_computing_structure_refinement 'SHELXL-97 (Sheldrick, 1997)'
_computing_structure_solution 'SHELXS-97 (Sheldrick, 1990)'
_diffrn_ambient_temperature 298(2)
_diffrn_measured_fraction_theta_full 0.966
_diffrn_measured_fraction_theta_max 0.966
_diffrn_measurement_device_type 'Bruker Smart-Apex CCD diffractometer'
_diffrn_measurement_method '\w scan'
_diffrn_radiation_monochromator graphite
_diffrn_radiation_source 'fine-focus sealed tube'
_diffrn_radiation_type MoK\a
_diffrn_radiation_wavelength 0.71073
_diffrn_reflns_av_R_equivalents 0.0621
_diffrn_reflns_av_sigmaI/netI 0.0712
_diffrn_reflns_limit_h_max 16
_diffrn_reflns_limit_h_min -16
_diffrn_reflns_limit_k_max 16
_diffrn_reflns_limit_k_min -16
_diffrn_reflns_limit_l_max 33
_diffrn_reflns_limit_l_min -33
_diffrn_reflns_number 16099
_diffrn_reflns_theta_full 25.39
_diffrn_reflns_theta_max 25.39
_diffrn_reflns_theta_min 3.58
_diffrn_standards_decay_% 0
_exptl_absorpt_coefficient_mu 4.035
_exptl_absorpt_correction_T_max 0.2952
_exptl_absorpt_correction_T_min 0.2375
_exptl_absorpt_correction_type multi-scan
_exptl_crystal_colour green
_exptl_crystal_density_diffrn 2.183
_exptl_crystal_density_method 'not measured'
_exptl_crystal_description octahedral
_exptl_crystal_F_000 3500
_exptl_crystal_size_max 0.50
_exptl_crystal_size_mid 0.40
_exptl_crystal_size_min 0.40
_refine_diff_density_max 1.421
_refine_diff_density_min -0.805
_refine_diff_density_rms 0.138
_refine_ls_abs_structure_details 'Flack H D (1983), Acta Cryst. A39, 876-881'
_refine_ls_abs_structure_Flack 0.00(4)
_refine_ls_extinction_method none
_refine_ls_goodness_of_fit_ref 1.001
_refine_ls_hydrogen_treatment constr
_refine_ls_matrix_type full
_refine_ls_number_parameters 345
_refine_ls_number_reflns 4722
_refine_ls_number_restraints 161
_refine_ls_restrained_S_all 1.027
_refine_ls_R_factor_all 0.1027
_refine_ls_R_factor_gt 0.0552
_refine_ls_shift/su_max 0.001
_refine_ls_shift/su_mean 0.000
_refine_ls_structure_factor_coef Fsqd
_refine_ls_weighting_details 'calc w=1/[\s^2^(Fo^2^)+(0.0920P)^2^+0.0000P] where P=(Fo^2^+2Fc^2^)/3'
_refine_ls_weighting_scheme calc
_refine_ls_wR_factor_gt 0.1318
_refine_ls_wR_factor_ref 0.1542
_reflns_number_gt 2966
_reflns_number_total 4722
_reflns_threshold_expression >2sigma(I)
_cod_data_source_file ic9012872_si_002.cif
_cod_data_source_block ni20
_cod_original_formula_sum 'C9 H18 N6.50 Ni5 O10 S6.25'
_cod_database_code 4302980

loop_
_symmetry_equiv_pos_as_xyz
'x, y, z'
'-x, -y, z'
'y, -x, -z'
'-y, x, -z'
'x+1/2, y+1/2, z+1/2'
'-x+1/2, -y+1/2, z+1/2'
'y+1/2, -x+1/2, -z+1/2'
'-y+1/2, x+1/2, -z+1/2'

loop_
_atom_site_label
_atom_site_type_symbol
_atom_site_fract_x
_atom_site_fract_y
_atom_site_fract_z
_atom_site_U_iso_or_equiv
_atom_site_adp_type
_atom_site_occupancy
_atom_site_symmetry_multiplicity
_atom_site_calc_flag
_atom_site_refinement_flags
_atom_site_disorder_assembly
_atom_site_disorder_group
Ni1 Ni 0.75090(17) 0.83054(16) 1.10556(7) 0.0463(6) Uani 1 1 d . . .
Ni2 Ni 0.78751(8) 0.86093(8) 1.00094(8) 0.0375(3) Uani 1 1 d . . .
Ni3 Ni 0.75391(17) 0.83345(16) 0.89591(7) 0.0467(6) Uani 1 1 d . . .
Ni4 Ni 0.82406(15) 1.03718(15) 0.91159(7) 0.0411(6) Uani 1 1 d . . .
Ni5 Ni 0.96565(15) 0.82472(14) 0.91190(7) 0.0367(5) Uani 1 1 d . . .
S1 S 0.6120(4) 1.0946(4) 0.78921(18) 0.0624(15) Uani 1 1 d D . .
S2 S 0.6488(4) 0.9003(4) 0.83648(16) 0.0549(14) Uani 1 1 d . . .
S3 S 0.9093(4) 0.6123(4) 0.79010(16) 0.0566(14) Uani 1 1 d D . .
S4 S 1.0994(4) 0.6487(4) 0.83384(19) 0.0612(15) Uani 1 1 d . . .
S5 S 0.5110(3) 0.6793(3) 0.98790(18) 0.0834(16) Uani 1 1 d DU . .
S6 S 0.6071(3) 0.7284(4) 1.07831(15) 0.0731(12) Uani 1 1 d U . .
S7 S 1.0000 1.0000 1.0000 0.0302(9) Uani 1 4 d S . .
O1 O 0.8434(7) 0.7791(8) 1.0511(3) 0.043(3) Uani 1 1 d . . .
H1 H 0.8404 0.7183 1.0459 0.051 Uiso 1 1 calc R . .
O2 O 0.7314(8) 0.9392(7) 1.0559(4) 0.041(3) Uani 1 1 d . . .
H2 H 0.6733 0.9591 1.0523 0.049 Uiso 1 1 calc R . .
O3 O 0.7413(8) 0.9422(8) 0.9473(4) 0.049(3) Uani 1 1 d . . .
H3 H 0.6831 0.9618 0.9510 0.059 Uiso 1 1 calc R . .
O4 O 0.8473(8) 0.7868(7) 0.9453(4) 0.041(3) Uani 1 1 d . . .
H4 H 0.8439 0.7256 0.9492 0.049 Uiso 1 1 calc R . .
O5 O 0.8743(9) 0.9206(7) 0.8802(3) 0.049(3) Uani 1 1 d . . .
H5 H 0.8845 0.9278 0.8505 0.059 Uiso 1 1 calc R . .
O6 O 0.9126(7) 1.1307(7) 0.8799(3) 0.038(3) Uani 1 1 d . . .
H6 H 0.9196 1.1201 0.8503 0.045 Uiso 1 1 calc R . .
O7 O 1.0459(6) 0.9240(6) 0.9685(2) 0.049(2) Uani 1 1 d . . .
O8 O 0.0000 0.0000 0.2783(4) 0.108(4) Uani 1 2 d SDU . .
O9 O 0.0795(10) -0.0098(14) 0.2113(4) 0.121(4) Uani 1 1 d DU . .
N1 N 0.7208(10) 1.0749(8) 0.8581(5) 0.046(3) Uani 1 1 d D . .
N2 N 0.7241(9) 1.1743(8) 0.8483(4) 0.051(4) Uani 1 1 d D . .
N3 N 0.9226(8) 0.7296(10) 0.8613(4) 0.039(3) Uani 1 1 d DU . .
N4 N 0.8240(8) 0.7252(9) 0.8484(3) 0.040(3) Uani 1 1 d DU . .
N5 N 0.6678(7) 0.7723(7) 0.9897(3) 0.054(2) Uani 1 1 d DU . .
N6 N 0.6481(8) 0.7615(8) 0.9403(3) 0.059(2) Uani 1 1 d DU . .
N7 N 0.0000 0.0000 0.2324(4) 0.093(4) Uani 1 2 d SDU . .
C1 C 0.6709(12) 1.0232(13) 0.8321(5) 0.054(5) Uani 1 1 d D . .
C2 C 0.6711(10) 1.1961(8) 0.8126(5) 0.058(5) Uani 1 1 d D . .
C3 C 0.6578(16) 1.2963(10) 0.7932(6) 0.065(5) Uani 1 1 d D . .
H3A H 0.6041 1.3271 0.8090 0.098 Uiso 1 1 calc R . .
H3B H 0.6450 1.2928 0.7596 0.098 Uiso 1 1 calc R . .
H3C H 0.7159 1.3335 0.7986 0.098 Uiso 1 1 calc R . .
C4 C 0.9796(10) 0.6695(10) 0.8338(4) 0.037(3) Uani 1 1 d DU . .
C5 C 0.8057(7) 0.6692(10) 0.8135(4) 0.048(3) Uani 1 1 d DU . .
C6 C 0.7107(11) 0.6486(14) 0.7907(6) 0.064(4) Uani 1 1 d DU . .
H6A H 0.6600 0.6808 0.8082 0.096 Uiso 1 1 calc R . .
H6B H 0.6992 0.5798 0.7908 0.096 Uiso 1 1 calc R . .
H6C H 0.7113 0.6719 0.7585 0.096 Uiso 1 1 calc R . .
C7 C 0.6046(8) 0.7355(9) 1.0197(4) 0.060(3) Uani 1 1 d DU . .
C8 C 0.5710(8) 0.7151(10) 0.9340(3) 0.063(3) Uani 1 1 d DU . .
C9 C 0.5283(14) 0.6947(13) 0.8851(5) 0.094(5) Uani 1 1 d DU . .
H9A H 0.5492 0.7440 0.8631 0.141 Uiso 1 1 calc R . .
H9B H 0.4587 0.6949 0.8871 0.141 Uiso 1 1 calc R . .
H9C H 0.5501 0.6322 0.8741 0.141 Uiso 1 1 calc R . .
O10 O 0.5000 1.0000 1.0789(8) 0.151(7) Uani 1 2 d SDU . .
O11A O 0.443(2) 0.913(2) 0.9477(12) 0.137(9) Uani 0.50 1 d PDU . .
O11B O 0.4087(16) 0.9103(18) 1.0017(13) 0.135(7) Uani 0.50 1 d PDU . .

loop_
_atom_site_aniso_label
_atom_site_aniso_U_11
_atom_site_aniso_U_22
_atom_site_aniso_U_33
_atom_site_aniso_U_23
_atom_site_aniso_U_13
_atom_site_aniso_U_12
Ni1 0.0500(15) 0.0475(15) 0.0414(12) -0.0033(11) -0.0008(10) 0.0033(11)
Ni2 0.0388(7) 0.0404(7) 0.0332(6) 0.0034(13) 0.0009(13) -0.0018(5)
Ni3 0.0514(15) 0.0523(15) 0.0364(11) 0.0041(11) 0.0065(10) 0.0007(12)
Ni4 0.0449(14) 0.0514(15) 0.0271(11) 0.0016(9) -0.0007(10) 0.0020(12)
Ni5 0.0460(14) 0.0356(13) 0.0283(11) -0.0052(9) 0.0010(9) -0.0020(11)
S1 0.062(4) 0.069(4) 0.057(3) 0.004(3) -0.020(3) 0.006(3)
S2 0.068(3) 0.053(3) 0.044(3) 0.002(2) -0.023(2) -0.007(3)
S3 0.069(4) 0.063(3) 0.039(3) -0.026(2) -0.007(2) -0.003(3)
S4 0.070(4) 0.054(3) 0.059(3) -0.014(2) 0.006(3) 0.011(3)
S5 0.0457(18) 0.066(2) 0.138(5) 0.015(3) -0.013(2) -0.0200(15)
S6 0.070(3) 0.083(3) 0.066(2) 0.008(2) 0.002(2) -0.019(2)
S7 0.0328(13) 0.0328(13) 0.0250(19) 0.000 0.000 0.000
O1 0.053(7) 0.057(7) 0.018(4) -0.007(5) -0.018(5) 0.015(5)
O2 0.052(7) 0.036(6) 0.034(5) -0.017(5) -0.008(5) 0.015(5)
O3 0.041(6) 0.066(8) 0.040(6) 0.000(6) 0.012(5) 0.006(5)
O4 0.058(7) 0.018(5) 0.047(5) 0.005(5) 0.003(5) 0.001(5)
O5 0.090(9) 0.020(5) 0.039(6) 0.006(4) 0.017(6) 0.013(5)
O6 0.069(8) 0.017(5) 0.027(5) -0.002(4) 0.003(5) -0.001(5)
O7 0.060(5) 0.051(5) 0.035(4) -0.009(4) 0.002(4) 0.006(4)
O8 0.129(12) 0.139(12) 0.055(5) 0.000 0.000 0.008(14)
O9 0.110(8) 0.186(10) 0.067(6) -0.002(8) 0.012(6) -0.004(10)
N1 0.037(7) 0.046(8) 0.054(7) 0.000(6) -0.035(6) -0.014(6)
N2 0.043(8) 0.053(9) 0.057(8) 0.035(7) -0.019(7) 0.012(6)
N3 0.061(6) 0.041(6) 0.016(5) 0.005(4) 0.000(5) -0.004(5)
N4 0.051(6) 0.049(6) 0.018(5) 0.006(5) 0.015(5) 0.001(5)
N5 0.055(5) 0.045(5) 0.062(5) 0.015(4) -0.005(4) -0.010(4)
N6 0.062(6) 0.047(5) 0.068(5) 0.013(5) -0.003(4) 0.001(4)
N7 0.098(10) 0.129(11) 0.053(6) 0.000 0.000 0.031(12)
C1 0.045(10) 0.088(14) 0.028(8) 0.004(8) -0.008(8) 0.017(9)
C2 0.033(9) 0.082(12) 0.058(11) 0.003(9) 0.001(8) 0.017(9)
C3 0.104(15) 0.047(10) 0.045(8) 0.014(8) -0.033(10) 0.004(10)
C4 0.050(7) 0.040(8) 0.022(7) 0.007(6) -0.014(6) -0.001(6)
C5 0.057(7) 0.062(8) 0.027(7) 0.004(6) 0.009(6) -0.002(7)
C6 0.070(10) 0.059(10) 0.063(9) -0.006(9) 0.006(8) -0.020(9)
C7 0.049(7) 0.052(7) 0.079(5) 0.005(5) -0.003(5) -0.005(5)
C8 0.069(7) 0.045(7) 0.075(6) -0.016(6) -0.057(5) 0.012(5)
C9 0.110(12) 0.096(11) 0.077(7) -0.012(8) -0.040(8) -0.017(9)
O10 0.107(12) 0.225(16) 0.120(13) 0.000 0.000 0.050(12)
O11A 0.104(14) 0.150(16) 0.158(16) 0.008(14) -0.085(13) 0.044(13)
O11B 0.088(11) 0.128(13) 0.189(16) 0.007(16) -0.002(16) 0.006(10)

loop_
_atom_type_symbol
_atom_type_description
_atom_type_scat_dispersion_real
_atom_type_scat_dispersion_imag
_atom_type_scat_source
C C 0.0033 0.0016 'International Tables Vol C Tables 4.2.6.8 and 6.1.1.4'
H H 0.0000 0.0000 'International Tables Vol C Tables 4.2.6.8 and 6.1.1.4'
N N 0.0061 0.0033 'International Tables Vol C Tables 4.2.6.8 and 6.1.1.4'
O O 0.0106 0.0060 'International Tables Vol C Tables 4.2.6.8 and 6.1.1.4'
S S 0.1246 0.1234 'International Tables Vol C Tables 4.2.6.8 and 6.1.1.4'
Ni Ni 0.3393 1.1124 'International Tables Vol C Tables 4.2.6.8 and 6.1.1.4'

loop_
_geom_angle_atom_site_label_1
_geom_angle_atom_site_label_2
_geom_angle_atom_site_label_3
_geom_angle
_geom_angle_site_symmetry_1
_geom_angle_site_symmetry_3
_geom_angle_publ_flag
O6 Ni1 O2 80.5(4) 4_757 . ?
O6 Ni1 O1 81.2(4) 4_757 . ?
O2 Ni1 O1 80.4(4) . . ?
O6 Ni1 N2 82.9(4) 4_757 4_757 ?
O2 Ni1 N2 159.7(4) . 4_757 ?
O1 Ni1 N2 85.4(4) . 4_757 ?
O6 Ni1 S4 96.0(3) 4_757 3_577 ?
O2 Ni1 S4 96.3(3) . 3_577 ?
O1 Ni1 S4 176.0(4) . 3_577 ?
N2 Ni1 S4 97.1(3) 4_757 3_577 ?
O6 Ni1 S6 174.1(3) 4_757 . ?
O2 Ni1 S6 95.6(3) . . ?
O1 Ni1 S6 93.8(3) . . ?
N2 Ni1 S6 99.9(4) 4_757 . ?
S4 Ni1 S6 88.80(19) 3_577 . ?
O6 Ni1 Ni4 41.9(3) 4_757 4_757 ?
O2 Ni1 Ni4 92.3(3) . 4_757 ?
O1 Ni1 Ni4 43.7(3) . 4_757 ?
N2 Ni1 Ni4 67.4(3) 4_757 4_757 ?
S4 Ni1 Ni4 134.67(16) 3_577 4_757 ?
S6 Ni1 Ni4 134.54(15) . 4_757 ?
O1 Ni2 O3 175.2(4) . . ?
O1 Ni2 O2 84.8(4) . . ?
O3 Ni2 O2 98.9(2) . . ?
O1 Ni2 O4 96.0(2) . . ?
O3 Ni2 O4 80.3(4) . . ?
O2 Ni2 O4 177.8(4) . . ?
O1 Ni2 N5 94.7(4) . . ?
O3 Ni2 N5 87.8(4) . . ?
O2 Ni2 N5 97.2(4) . . ?
O4 Ni2 N5 84.9(4) . . ?
O4 Ni3 O3 78.8(4) . . ?
O4 Ni3 O5 79.7(4) . . ?
O3 Ni3 O5 78.5(4) . . ?
O4 Ni3 N6 83.5(4) . . ?
O3 Ni3 N6 82.8(4) . . ?
O5 Ni3 N6 156.9(4) . . ?
O4 Ni3 N4 85.5(4) . . ?
O3 Ni3 N4 158.9(4) . . ?
O5 Ni3 N4 85.1(4) . . ?
N6 Ni3 N4 109.4(4) . . ?
O4 Ni3 S2 175.7(3) . . ?
O3 Ni3 S2 98.9(4) . . ?
O5 Ni3 S2 96.4(3) . . ?
N6 Ni3 S2 99.8(3) . . ?
N4 Ni3 S2 95.9(3) . . ?
O4 Ni3 Ni5 41.0(3) . . ?
O3 Ni3 Ni5 90.4(3) . . ?
O5 Ni3 Ni5 43.4(3) . . ?
N6 Ni3 Ni5 124.1(3) . . ?
N4 Ni3 Ni5 68.6(3) . . ?
S2 Ni3 Ni5 135.97(16) . . ?
O4 Ni3 Ni4 89.5(3) . . ?
O3 Ni3 Ni4 41.8(3) . . ?
O5 Ni3 Ni4 40.5(3) . . ?
N6 Ni3 Ni4 124.2(3) . . ?
N4 Ni3 Ni4 125.2(3) . . ?
S2 Ni3 Ni4 86.39(14) . . ?
Ni5 Ni3 Ni4 72.41(6) . . ?
O5 Ni4 O6 96.5(3) . . ?
O5 Ni4 O3 83.8(5) . . ?
O6 Ni4 O3 176.0(5) . . ?
O5 Ni4 O1 175.3(5) . 3_577 ?
O6 Ni4 O1 83.9(4) . 3_577 ?
O3 Ni4 O1 95.5(5) . 3_577 ?
O5 Ni4 N1 96.8(5) . . ?
O6 Ni4 N1 86.3(4) . . ?
O3 Ni4 N1 97.6(5) . . ?
O1 Ni4 N1 87.9(5) 3_577 . ?
O5 Ni4 Ni1 136.4(3) . 3_577 ?
O6 Ni4 Ni1 43.0(3) . 3_577 ?
O3 Ni4 Ni1 137.9(3) . 3_577 ?
O1 Ni4 Ni1 45.5(3) 3_577 3_577 ?
N1 Ni4 Ni1 70.4(3) . 3_577 ?
O5 Ni4 Ni3 44.0(4) . . ?
O6 Ni4 Ni3 137.7(3) . . ?
O3 Ni4 Ni3 43.9(3) . . ?
O1 Ni4 Ni3 136.8(3) 3_577 . ?
N1 Ni4 Ni3 84.8(3) . . ?
Ni1 Ni4 Ni3 155.26(10) 3_577 . ?
O4 Ni5 O6 177.1(4) . 2_775 ?
O4 Ni5 N3 85.3(5) . . ?
O6 Ni5 N3 97.5(4) 2_775 . ?
O4 Ni5 O5 82.4(4) . . ?
O6 Ni5 O5 97.1(3) 2_775 . ?
N3 Ni5 O5 86.1(5) . . ?
O4 Ni5 O2 98.9(4) . 4_757 ?
O6 Ni5 O2 81.6(4) 2_775 4_757 ?
N3 Ni5 O2 95.2(5) . 4_757 ?
O5 Ni5 O2 178.2(5) . 4_757 ?
O4 Ni5 O7 102.9(4) . . ?
O6 Ni5 O7 74.5(3) 2_775 . ?
N3 Ni5 O7 169.1(4) . . ?
O5 Ni5 O7 102.0(4) . . ?
O2 Ni5 O7 76.6(4) 4_757 . ?
O4 Ni5 Ni3 42.2(3) . . ?
O6 Ni5 Ni3 138.4(3) 2_775 . ?
N3 Ni5 Ni3 68.3(3) . . ?
O5 Ni5 Ni3 45.2(3) . . ?
O2 Ni5 Ni3 136.5(3) 4_757 . ?
O7 Ni5 Ni3 122.6(2) . . ?
C2 S1 C1 88.6(8) . . ?
C1 S2 Ni3 108.7(5) . . ?
C4 S3 C5 89.2(7) . . ?
C4 S4 Ni1 107.2(4) . 4_757 ?
C7 S5 C8 88.3(6) . . ?
C7 S6 Ni1 106.5(4) . . ?
O7 S7 O7 108.2(6) 3_577 4_757 ?
O7 S7 O7 110.1(3) 3_577 . ?
O7 S7 O7 110.1(3) 4_757 . ?
O7 S7 O7 110.1(3) 3_577 2_775 ?
O7 S7 O7 110.1(3) 4_757 2_775 ?
O7 S7 O7 108.2(6) . 2_775 ?
Ni2 O1 Ni4 120.6(6) . 4_757 ?
Ni2 O1 Ni1 95.1(4) . . ?
Ni4 O1 Ni1 90.8(4) 4_757 . ?
Ni2 O1 H1 115.1 . . ?
Ni4 O1 H1 115.1 4_757 . ?
Ni1 O1 H1 115.1 . . ?
Ni2 O2 Ni5 115.8(5) . 3_577 ?
Ni2 O2 Ni1 94.5(4) . . ?
Ni5 O2 Ni1 94.9(4) 3_577 . ?
Ni2 O2 H2 115.9 . . ?
Ni5 O2 H2 115.9 3_577 . ?
Ni1 O2 H2 115.9 . . ?
Ni2 O3 Ni4 124.5(6) . . ?
Ni2 O3 Ni3 95.3(5) . . ?
Ni4 O3 Ni3 94.3(5) . . ?
Ni2 O3 H3 112.9 . . ?
Ni4 O3 H3 112.9 . . ?
Ni3 O3 H3 112.9 . . ?
Ni5 O4 Ni3 96.8(5) . . ?
Ni5 O4 Ni2 124.8(5) . . ?
Ni3 O4 Ni2 96.3(4) . . ?
Ni5 O4 H4 111.9 . . ?
Ni3 O4 H4 111.9 . . ?
Ni2 O4 H4 111.9 . . ?
Ni4 O5 Ni5 123.7(5) . . ?
Ni4 O5 Ni3 95.4(5) . . ?
Ni5 O5 Ni3 91.4(4) . . ?
Ni4 O5 H5 113.8 . . ?
Ni5 O5 H5 113.8 . . ?
Ni3 O5 H5 113.8 . . ?
Ni4 O6 Ni5 121.0(4) . 2_775 ?
Ni4 O6 Ni1 95.1(4) . 3_577 ?
Ni5 O6 Ni1 97.5(4) 2_775 3_577 ?
Ni4 O6 H6 113.4 . . ?
Ni5 O6 H6 113.4 2_775 . ?
Ni1 O6 H6 113.4 3_577 . ?
S7 O7 Ni5 126.8(4) . . ?
C1 N1 N2 118.0(12) . . ?
C1 N1 Ni4 130.5(9) . . ?
N2 N1 Ni4 110.8(8) . . ?
C2 N2 N1 111.5(12) . . ?
C2 N2 Ni1 136.8(9) . 3_577 ?
N1 N2 Ni1 111.3(7) . 3_577 ?
C4 N3 N4 112.4(10) . . ?
C4 N3 Ni5 128.0(8) . . ?
N4 N3 Ni5 119.5(9) . . ?
C5 N4 N3 114.5(10) . . ?
C5 N4 Ni3 141.6(8) . . ?
N3 N4 Ni3 103.6(8) . . ?
C7 N5 N6 117.4(9) . . ?
C7 N5 Ni2 131.0(7) . . ?
N6 N5 Ni2 111.1(7) . . ?
C8 N6 N5 110.7(9) . . ?
C8 N6 Ni3 136.6(7) . . ?
N5 N6 Ni3 112.7(7) . . ?
O9 N7 O9 123.4(16) 2 . ?
O9 N7 O8 118.3(8) 2 . ?
O9 N7 O8 118.3(8) . . ?
N1 C1 S2 128.7(8) . . ?
N1 C1 S1 109.9(12) . . ?
S2 C1 S1 121.2(10) . . ?
N2 C2 C3 125.0(11) . . ?
N2 C2 S1 111.9(10) . . ?
C3 C2 S1 123.1(10) . . ?
C2 C3 H3A 109.5 . . ?
C2 C3 H3B 109.5 . . ?
H3A C3 H3B 109.5 . . ?
C2 C3 H3C 109.5 . . ?
H3A C3 H3C 109.5 . . ?
H3B C3 H3C 109.5 . . ?
N3 C4 S4 131.6(8) . . ?
N3 C4 S3 110.4(9) . . ?
S4 C4 S3 117.9(9) . . ?
N4 C5 C6 128.5(11) . . ?
N4 C5 S3 113.4(9) . . ?
C6 C5 S3 118.1(10) . . ?
C5 C6 H6A 109.5 . . ?
C5 C6 H6B 109.5 . . ?
H6A C6 H6B 109.5 . . ?
C5 C6 H6C 109.5 . . ?
H6A C6 H6C 109.5 . . ?
H6B C6 H6C 109.5 . . ?
N5 C7 S6 130.5(7) . . ?
N5 C7 S5 109.4(8) . . ?
S6 C7 S5 120.0(8) . . ?
N6 C8 C9 123.4(11) . . ?
N6 C8 S5 114.4(8) . . ?
C9 C8 S5 122.2(10) . . ?
C8 C9 H9A 109.5 . . ?
C8 C9 H9B 109.5 . . ?
H9A C9 H9B 109.5 . . ?
C8 C9 H9C 109.5 . . ?
H9A C9 H9C 109.5 . . ?
H9B C9 H9C 109.5 . . ?

loop_
_geom_bond_atom_site_label_1
_geom_bond_atom_site_label_2
_geom_bond_distance
_geom_bond_site_symmetry_2
_geom_bond_publ_flag
Ni1 O6 2.023(10) 4_757 ?
Ni1 O2 2.060(11) . ?
Ni1 O1 2.109(10) . ?
Ni1 N2 2.208(12) 4_757 ?
Ni1 S4 2.407(6) 3_577 ?
Ni1 S6 2.544(5) . ?
Ni1 Ni4 2.956(3) 4_757 ?
Ni2 O1 1.959(10) . ?
Ni2 O3 1.979(11) . ?
Ni2 O2 2.033(10) . ?
Ni2 O4 2.037(11) . ?
Ni2 N5 2.073(9) . ?
Ni3 O4 1.994(11) . ?
Ni3 O3 2.084(11) . ?
Ni3 O5 2.092(12) . ?
Ni3 N6 2.155(10) . ?
Ni3 N4 2.217(11) . ?
Ni3 S2 2.390(5) . ?
Ni3 Ni5 2.949(3) . ?
Ni3 Ni4 2.996(3) . ?
Ni4 O5 1.956(10) . ?
Ni4 O6 1.981(9) . ?
Ni4 O3 2.001(11) . ?
Ni4 O1 2.042(10) 3_577 ?
Ni4 N1 2.130(11) . ?
Ni4 Ni1 2.956(3) 3_577 ?
Ni5 O4 1.949(11) . ?
Ni5 O6 1.995(10) 2_775 ?
Ni5 N3 2.018(12) . ?
Ni5 O5 2.027(11) . ?
Ni5 O2 2.043(10) 4_757 ?
Ni5 O7 2.365(8) . ?
S1 C2 1.744(8) . ?
S1 C1 1.751(7) . ?
S2 C1 1.721(19) . ?
S3 C4 1.748(7) . ?
S3 C5 1.753(8) . ?
S4 C4 1.672(16) . ?
S4 Ni1 2.407(6) 4_757 ?
S5 C7 1.747(8) . ?
S5 C8 1.792(8) . ?
S6 C7 1.645(13) . ?
S7 O7 1.507(8) 3_577 ?
S7 O7 1.507(8) 4_757 ?
S7 O7 1.507(8) . ?
S7 O7 1.507(8) 2_775 ?
O1 Ni4 2.042(10) 4_757 ?
O1 H1 0.8500 . ?
O2 Ni5 2.043(10) 3_577 ?
O2 H2 0.8500 . ?
O3 H3 0.8500 . ?
O4 H4 0.8500 . ?
O5 H5 0.8500 . ?
O6 Ni5 1.995(10) 2_775 ?
O6 Ni1 2.023(10) 3_577 ?
O6 H6 0.8500 . ?
O8 N7 1.285(14) . ?
O9 N7 1.251(11) . ?
N1 C1 1.23(2) . ?
N1 N2 1.394(8) . ?
N2 C2 1.274(9) . ?
N2 Ni1 2.208(12) 3_577 ?
N3 C4 1.376(19) . ?
N3 N4 1.405(8) . ?
N4 C5 1.271(9) . ?
N5 C7 1.311(14) . ?
N5 N6 1.420(7) . ?
N6 C8 1.249(10) . ?
N7 O9 1.251(11) 2 ?
C2 C3 1.492(13) . ?
C3 H3A 0.9600 . ?
C3 H3B 0.9600 . ?
C3 H3C 0.9600 . ?
C5 C6 1.481(13) . ?
C6 H6A 0.9600 . ?
C6 H6B 0.9600 . ?
C6 H6C 0.9600 . ?
C8 C9 1.517(14) . ?
C9 H9A 0.9600 . ?
C9 H9B 0.9600 . ?
C9 H9C 0.9600 . ?
O11A O11B 1.58(5) . ?
